data_7127779
loop_
_publ_author_name
'Stenger-Smith, Jenny'
'Chakraborty, Indranil'
'Ouattara, Ramatoulaye'
'Sameera, W. M. C.'
'Rue, Kelly'
'Mascharak, Pradip'

_publ_section_title
;
 CO release from Mn(i)-based photoCORMs with single photons in the
 phototherapeutic region.
;
_journal_issue 9
_journal_name_full 'Chemical communications (Cambridge, England)'
_journal_page_first 1101
_journal_page_last 1104
_journal_paper_doi 10.1039/d0cc07405e
_journal_volume 57
_journal_year 2021
_chemical_formula_moiety 'C20 H14 Br Cl Mn N3 O4'
_chemical_formula_sum 'C20 H14 Br Cl Mn N3 O4'
_chemical_formula_weight 530.64
_space_group_crystal_system orthorhombic
_space_group_IT_number 61
_space_group_name_Hall '-P 2bc 2ac'
_space_group_name_H-M_alt 'P c a b'
_atom_sites_solution_hydrogens geom
_atom_sites_solution_primary dual
_atom_sites_solution_secondary difmap
_audit_creation_date 2019-10-22
_audit_creation_method
;
Olex2 1.2
(compiled May 18 2018 14:05:52 for OlexSys, GUI svn.r5506)
;
_audit_update_record
;
2020-09-01 deposited with the CCDC.	2021-01-05 downloaded from the CCDC.
;
_cell_angle_alpha 90
_cell_angle_beta 90
_cell_angle_gamma 90
_cell_formula_units_Z 8
_cell_length_a 7.6931(7)
_cell_length_b 17.5230(15)
_cell_length_c 30.345(3)
_cell_measurement_reflns_used 8210
_cell_measurement_temperature 298(2)
_cell_measurement_theta_max 24.70
_cell_measurement_theta_min 2.68
_cell_volume 4090.7(7)
_computing_cell_refinement 'Bruker SAINT'
_computing_data_collection 'Bruker APEX3'
_computing_data_reduction 'Bruker SAINT'
_computing_molecular_graphics 'Olex2 (Dolomanov et al., 2009)'
_computing_publication_material 'Olex2 (Dolomanov et al., 2009)'
_computing_structure_refinement 'ShelXL (Sheldrick, 2015)'
_diffrn_ambient_temperature 298.0
_diffrn_measured_fraction_theta_full 0.998
_diffrn_measured_fraction_theta_max 0.998
_diffrn_measurement_device_type 'Bruker D8 Quest PHOTON 100'
_diffrn_measurement_method \w-scan
_diffrn_radiation_type MoK\a
_diffrn_radiation_wavelength 0.71073
_diffrn_reflns_av_R_equivalents 0.1402
_diffrn_reflns_av_unetI/netI 0.0739
_diffrn_reflns_Laue_measured_fraction_full 0.998
_diffrn_reflns_Laue_measured_fraction_max 0.998
_diffrn_reflns_limit_h_max 9
_diffrn_reflns_limit_h_min -9
_diffrn_reflns_limit_k_max 20
_diffrn_reflns_limit_k_min -20
_diffrn_reflns_limit_l_max 36
_diffrn_reflns_limit_l_min -36
_diffrn_reflns_number 43983
_diffrn_reflns_point_group_measured_fraction_full 0.998
_diffrn_reflns_point_group_measured_fraction_max 0.998
_diffrn_reflns_theta_full 25.119
_diffrn_reflns_theta_max 25.119
_diffrn_reflns_theta_min 2.685
_exptl_absorpt_coefficient_mu 2.762
_exptl_absorpt_correction_T_max 0.7452
_exptl_absorpt_correction_T_min 0.6065
_exptl_absorpt_correction_type multi-scan
_exptl_absorpt_process_details
;
 SADABS 2016/2: Krause, L., Herbst-Irmer, R., Sheldrick G.M. & Stalke D.,
 J. Appl. Cryst. 48 (2015) 3-10
;
_exptl_crystal_colour green
_exptl_crystal_density_diffrn 1.723
_exptl_crystal_description plate
_exptl_crystal_F_000 2112
_exptl_crystal_size_max 0.345
_exptl_crystal_size_mid 0.089
_exptl_crystal_size_min 0.033
_refine_diff_density_max 0.517
_refine_diff_density_min -0.804
_refine_diff_density_rms 0.115
_refine_ls_extinction_method none
_refine_ls_goodness_of_fit_ref 1.121
_refine_ls_hydrogen_treatment constr
_refine_ls_matrix_type full
_refine_ls_number_parameters 273
_refine_ls_number_reflns 3640
_refine_ls_number_restraints 0
_refine_ls_restrained_S_all 1.121
_refine_ls_R_factor_all 0.1397
_refine_ls_R_factor_gt 0.0796
_refine_ls_shift/su_max 0.000
_refine_ls_shift/su_mean 0.000
_refine_ls_structure_factor_coef Fsqd
_refine_ls_weighting_details 'w=1/[\s^2^(Fo^2^)+(0.0360P)^2^+31.7759P] where P=(Fo^2^+2Fc^2^)/3'
_refine_ls_weighting_scheme calc
_refine_ls_wR_factor_gt 0.1429
_refine_ls_wR_factor_ref 0.1625
_reflns_Friedel_coverage 0.000
_reflns_number_gt 2331
_reflns_number_total 3640
_reflns_threshold_expression 'I > 2\s(I)'
_cod_data_source_file d0cc07405e2.cif
_cod_data_source_block kr055_0m
_cod_depositor_comments
;
The following automatic conversions were performed:

data item '_atom_sites_solution_secondary' value 'diffmap' was
changed to 'difmap'.

Automatic conversion script
Id: cif_fix_values 7556 2019-12-06 15:28:31Z antanas 

 Adding full bibliography for 7127779--7127780.cif.
;
_cod_original_cell_volume 4090.7(6)
_cod_database_code 7127779
_shelx_shelxl_version_number 2018/3
_shelx_space_group_comment
;
The symmetry employed for this shelxl refinement is uniquely defined
by the following loop, which should always be used as a source of
symmetry information in preference to the above space-group names.
They are only intended as comments.
;
_shelx_estimated_absorpt_t_max 0.914
_shelx_estimated_absorpt_t_min 0.449
_olex2_refinement_description
;
1. Fixed Uiso
 At 1.2 times of:
  All C(H) groups
 At 1.5 times of:
  All C(H,H,H) groups
2.a Aromatic/amide H refined with riding coordinates:
 C4(H4), C5(H5), C6(H6), C9(H9), C14(H14), C15(H15), C17(H17), C18(H18)
2.b Idealised Me refined as rotating group:
 C19(H19A,H19B,H19C), C20(H20A,H20B,H20C)
;
_olex2_submission_special_instructions 'No special instructions were received'

loop_
_space_group_symop_operation_xyz
'x, y, z'
'-x, -y+1/2, z+1/2'
'x+1/2, -y, -z+1/2'
'-x+1/2, y+1/2, -z'
'-x, -y, -z'
'x, y-1/2, -z-1/2'
'-x-1/2, y, z-1/2'
'x-1/2, -y-1/2, z'

loop_
_atom_site_label
_atom_site_type_symbol
_atom_site_fract_x
_atom_site_fract_y
_atom_site_fract_z
_atom_site_U_iso_or_equiv
_atom_site_adp_type
_atom_site_occupancy
_atom_site_site_symmetry_order
_atom_site_calc_flag
_atom_site_refinement_flags_posn
_atom_site_refinement_flags_adp
_atom_site_refinement_flags_occupancy
_atom_site_disorder_assembly
_atom_site_disorder_group
Br1 Br 0.26360(14) 0.60245(6) 0.57344(3) 0.0585(3) Uani 1 1 d . . . . .
Mn1 Mn -0.01403(16) 0.56825(7) 0.61138(4) 0.0330(3) Uani 1 1 d . . . . .
Cl1 Cl 0.3210(4) 0.48414(14) 0.74549(8) 0.0704(9) Uani 1 1 d . . . . .
O4 O 0.1244(7) 0.5322(3) 0.66571(15) 0.0324(13) Uani 1 1 d . . . . .
O1 O -0.3297(12) 0.5143(4) 0.6475(2) 0.071(2) Uani 1 1 d . . . . .
O2 O 0.0012(11) 0.4279(4) 0.5581(2) 0.075(2) Uani 1 1 d . . . . .
O3 O -0.2081(11) 0.6339(4) 0.5381(2) 0.082(3) Uani 1 1 d . . . . .
N1 N 0.0050(8) 0.6686(3) 0.64641(18) 0.0262(14) Uani 1 1 d . . . . .
N2 N 0.2075(9) 0.7661(4) 0.7835(2) 0.0368(17) Uani 1 1 d . . . . .
N3 N 0.4611(9) 0.8279(4) 0.9501(2) 0.0390(18) Uani 1 1 d . . . . .
C1 C -0.2222(11) 0.5341(5) 0.6366(3) 0.028(2) Uani 1 1 d . . . . .
C2 C -0.0028(13) 0.4808(5) 0.5804(3) 0.045(2) Uani 1 1 d . . . . .
C3 C -0.1329(14) 0.6087(5) 0.5667(3) 0.050(3) Uani 1 1 d . . . . .
C4 C -0.0368(10) 0.7388(5) 0.6342(2) 0.031(2) Uani 1 1 d . . . . .
H4 H -0.090955 0.745694 0.607116 0.038 Uiso 1 1 calc R . . . .
C5 C -0.0037(11) 0.8021(5) 0.6598(2) 0.035(2) Uani 1 1 d . . . . .
H5 H -0.031437 0.850612 0.649613 0.042 Uiso 1 1 calc R . . . .
C6 C 0.0699(10) 0.7929(4) 0.7002(3) 0.0310(19) Uani 1 1 d . . . . .
H6 H 0.090018 0.835126 0.718054 0.037 Uiso 1 1 calc R . . . .
C7 C 0.1153(10) 0.7203(4) 0.7150(2) 0.0273(18) Uani 1 1 d . . . . .
C8 C 0.1952(10) 0.7052(5) 0.7576(2) 0.034(2) Uani 1 1 d . . . . .
C9 C 0.2597(12) 0.6298(5) 0.7649(2) 0.039(2) Uani 1 1 d . . . . .
H9 H 0.321021 0.619490 0.790678 0.047 Uiso 1 1 calc R . . . .
C10 C 0.2339(11) 0.5727(4) 0.7354(2) 0.036(2) Uani 1 1 d . . . . .
C11 C 0.1438(10) 0.5843(4) 0.6949(2) 0.0295(19) Uani 1 1 d . . . . .
C12 C 0.0842(9) 0.6601(4) 0.6861(2) 0.0230(17) Uani 1 1 d . . . . .
C13 C 0.2617(10) 0.7734(4) 0.8256(2) 0.0338(19) Uani 1 1 d . . . . .
C14 C 0.2948(11) 0.7165(5) 0.8572(2) 0.040(2) Uani 1 1 d . . . . .
H14 H 0.275423 0.665649 0.849937 0.048 Uiso 1 1 calc R . . . .
C15 C 0.3557(11) 0.7344(5) 0.8988(2) 0.038(2) Uani 1 1 d . . . . .
H15 H 0.373498 0.695530 0.919178 0.046 Uiso 1 1 calc R . . . .
C16 C 0.3913(11) 0.8108(5) 0.9109(2) 0.034(2) Uani 1 1 d . . . . .
C17 C 0.3467(12) 0.8680(5) 0.8798(2) 0.039(2) Uani 1 1 d . . . . .
H17 H 0.362526 0.919139 0.886904 0.046 Uiso 1 1 calc R . . . .
C18 C 0.2817(12) 0.8491(4) 0.8401(3) 0.041(2) Uani 1 1 d . . . . .
H18 H 0.248342 0.888215 0.821195 0.049 Uiso 1 1 calc R . . . .
C19 C 0.4989(14) 0.9063(5) 0.9623(3) 0.063(3) Uani 1 1 d . . . . .
H19A H 0.581881 0.927319 0.942053 0.095 Uiso 1 1 calc GR . . . .
H19B H 0.545891 0.907592 0.991609 0.095 Uiso 1 1 calc GR . . . .
H19C H 0.393814 0.935813 0.961329 0.095 Uiso 1 1 calc GR . . . .
C20 C 0.5088(13) 0.7687(5) 0.9819(3) 0.056(3) Uani 1 1 d . . . . .
H20A H 0.407714 0.739221 0.989311 0.084 Uiso 1 1 calc GR . . . .
H20B H 0.554787 0.792027 1.007988 0.084 Uiso 1 1 calc GR . . . .
H20C H 0.595097 0.735845 0.969104 0.084 Uiso 1 1 calc GR . . . .

loop_
_atom_site_aniso_label
_atom_site_aniso_U_11
_atom_site_aniso_U_22
_atom_site_aniso_U_33
_atom_site_aniso_U_23
_atom_site_aniso_U_13
_atom_site_aniso_U_12
Br1 0.0637(7) 0.0674(7) 0.0445(5) -0.0141(5) 0.0126(5) -0.0188(6)
Mn1 0.0424(8) 0.0319(7) 0.0245(6) 0.0008(5) -0.0069(6) -0.0047(6)
Cl1 0.117(2) 0.0493(15) 0.0451(14) -0.0108(11) -0.0361(15) 0.0435(16)
O4 0.050(4) 0.024(3) 0.023(3) -0.002(2) -0.005(3) 0.001(3)
O1 0.102(7) 0.051(5) 0.059(5) 0.009(4) -0.013(5) -0.006(5)
O2 0.114(7) 0.044(4) 0.068(5) -0.020(4) 0.001(5) -0.016(5)
O3 0.104(7) 0.082(5) 0.062(5) 0.018(4) -0.044(5) -0.004(5)
N1 0.023(4) 0.033(4) 0.023(3) 0.003(3) -0.003(3) 0.002(3)
N2 0.046(5) 0.041(4) 0.024(4) -0.007(3) -0.004(3) 0.006(4)
N3 0.045(5) 0.046(5) 0.026(4) -0.005(3) -0.003(3) 0.004(4)
C1 0.027(5) 0.033(5) 0.025(5) -0.001(4) -0.003(4) 0.002(4)
C2 0.061(6) 0.042(6) 0.032(5) 0.007(4) -0.008(5) -0.008(5)
C3 0.068(7) 0.034(6) 0.049(6) 0.004(5) -0.010(5) -0.015(5)
C4 0.030(5) 0.040(5) 0.024(4) 0.006(4) -0.009(4) 0.005(4)
C5 0.038(5) 0.030(5) 0.036(5) -0.001(4) -0.002(4) 0.008(4)
C6 0.028(5) 0.030(5) 0.035(5) -0.002(4) 0.003(4) 0.000(4)
C7 0.027(5) 0.038(5) 0.017(4) 0.004(3) 0.006(3) 0.004(4)
C8 0.032(5) 0.040(5) 0.029(4) -0.001(4) 0.001(4) 0.006(4)
C9 0.050(6) 0.046(5) 0.021(4) 0.000(4) -0.004(4) 0.011(5)
C10 0.041(5) 0.035(5) 0.032(4) -0.001(4) -0.004(4) 0.008(4)
C11 0.025(4) 0.040(5) 0.023(4) 0.007(4) 0.000(3) 0.001(4)
C12 0.020(4) 0.030(5) 0.019(4) 0.001(3) 0.006(3) 0.001(3)
C13 0.034(5) 0.041(5) 0.027(4) -0.002(4) 0.002(4) 0.004(4)
C14 0.060(6) 0.033(5) 0.027(5) -0.009(4) 0.006(4) 0.002(4)
C15 0.055(6) 0.030(5) 0.029(5) 0.005(4) 0.001(4) 0.006(4)
C16 0.036(5) 0.039(5) 0.026(4) -0.007(4) 0.002(4) 0.001(4)
C17 0.064(6) 0.024(5) 0.028(5) -0.010(4) -0.003(4) -0.008(4)
C18 0.069(7) 0.024(5) 0.031(4) 0.001(3) -0.006(4) 0.006(4)
C19 0.079(8) 0.064(7) 0.046(6) -0.012(5) -0.018(6) -0.006(6)
C20 0.063(7) 0.070(7) 0.035(5) 0.000(5) -0.013(5) 0.012(6)

loop_
_atom_type_symbol
_atom_type_description
_atom_type_scat_dispersion_real
_atom_type_scat_dispersion_imag
_atom_type_scat_source
C C 0.0033 0.0016 'International Tables Vol C Tables 4.2.6.8 and 6.1.1.4'
H H 0.0000 0.0000 'International Tables Vol C Tables 4.2.6.8 and 6.1.1.4'
Br Br -0.2901 2.4595 'International Tables Vol C Tables 4.2.6.8 and 6.1.1.4'
Cl Cl 0.1484 0.1585 'International Tables Vol C Tables 4.2.6.8 and 6.1.1.4'
Mn Mn 0.3368 0.7283 'International Tables Vol C Tables 4.2.6.8 and 6.1.1.4'
N N 0.0061 0.0033 'International Tables Vol C Tables 4.2.6.8 and 6.1.1.4'
O O 0.0106 0.0060 'International Tables Vol C Tables 4.2.6.8 and 6.1.1.4'

loop_
_geom_angle_atom_site_label_1
_geom_angle_atom_site_label_2
_geom_angle_atom_site_label_3
_geom_angle
_geom_angle_site_symmetry_1
_geom_angle_site_symmetry_3
_geom_angle_publ_flag
O4 Mn1 Br1 90.02(16) . . ?
N1 Mn1 Br1 88.41(17) . . ?
N1 Mn1 O4 79.2(2) . . ?
C1 Mn1 Br1 174.5(3) . . ?
C1 Mn1 O4 91.0(3) . . ?
C1 Mn1 N1 97.1(3) . . ?
C2 Mn1 Br1 85.6(3) . . ?
C2 Mn1 O4 97.6(3) . . ?
C2 Mn1 N1 173.2(4) . . ?
C2 Mn1 C1 88.9(4) . . ?
C3 Mn1 Br1 89.6(3) . . ?
C3 Mn1 O4 174.3(3) . . ?
C3 Mn1 N1 95.1(3) . . ?
C3 Mn1 C1 89.9(4) . . ?
C3 Mn1 C2 88.1(4) . . ?
C11 O4 Mn1 113.3(5) . . ?
C4 N1 Mn1 129.2(5) . . ?
C4 N1 C12 117.4(6) . . ?
C12 N1 Mn1 113.3(5) . . ?
C8 N2 C13 131.1(7) . . ?
C16 N3 C19 121.2(7) . . ?
C16 N3 C20 121.8(7) . . ?
C19 N3 C20 117.0(7) . . ?
O1 C1 Mn1 175.8(10) . . ?
O2 C2 Mn1 175.2(8) . . ?
O3 C3 Mn1 179.4(10) . . ?
N1 C4 C5 123.0(7) . . ?
C6 C5 C4 119.3(7) . . ?
C5 C6 C7 120.2(7) . . ?
C6 C7 C8 123.8(7) . . ?
C6 C7 C12 116.5(7) . . ?
C12 C7 C8 119.6(7) . . ?
N2 C8 C7 114.1(7) . . ?
N2 C8 C9 128.8(7) . . ?
C9 C8 C7 116.9(7) . . ?
C10 C9 C8 121.9(7) . . ?
C9 C10 Cl1 119.4(6) . . ?
C9 C10 C11 122.3(7) . . ?
C11 C10 Cl1 118.2(6) . . ?
O4 C11 C10 123.5(7) . . ?
O4 C11 C12 119.5(6) . . ?
C10 C11 C12 116.8(7) . . ?
N1 C12 C7 123.5(7) . . ?
N1 C12 C11 114.4(6) . . ?
C7 C12 C11 122.0(7) . . ?
N2 C13 C14 129.4(7) . . ?
N2 C13 C18 114.7(7) . . ?
C18 C13 C14 115.9(7) . . ?
C15 C14 C13 121.5(8) . . ?
C14 C15 C16 121.2(7) . . ?
N3 C16 C15 121.3(7) . . ?
N3 C16 C17 122.0(7) . . ?
C15 C16 C17 116.6(7) . . ?
C18 C17 C16 120.8(7) . . ?
C17 C18 C13 123.5(8) . . ?

loop_
_geom_bond_atom_site_label_1
_geom_bond_atom_site_label_2
_geom_bond_distance
_geom_bond_site_symmetry_2
_geom_bond_publ_flag
Br1 Mn1 2.4992(16) . ?
Mn1 O4 2.062(5) . ?
Mn1 N1 2.061(6) . ?
Mn1 C1 1.873(9) . ?
Mn1 C2 1.800(9) . ?
Mn1 C3 1.783(10) . ?
Cl1 C10 1.718(8) . ?
O4 C11 1.281(9) . ?
O1 C1 0.956(9) . ?
O2 C2 1.149(10) . ?
O3 C3 1.132(10) . ?
N1 C4 1.323(9) . ?
N1 C12 1.357(9) . ?
N2 C8 1.328(9) . ?
N2 C13 1.351(9) . ?
N3 C16 1.340(9) . ?
N3 C19 1.452(11) . ?
N3 C20 1.462(10) . ?
C4 C5 1.378(10) . ?
C5 C6 1.360(10) . ?
C6 C7 1.392(10) . ?
C7 C8 1.458(10) . ?
C7 C12 1.393(10) . ?
C8 C9 1.429(11) . ?
C9 C10 1.358(11) . ?
C10 C11 1.424(10) . ?
C11 C12 1.430(10) . ?
C13 C14 1.406(11) . ?
C13 C18 1.406(11) . ?
C14 C15 1.382(11) . ?
C15 C16 1.415(11) . ?
C16 C17 1.420(11) . ?
C17 C18 1.345(10) . ?
